data_4085751
loop_
_publ_author_name
'Normand, Adrien T.'
'Richard, Philippe'
'Balan, C\'edric'
'Daniliuc, Constantin G.'
'Kehr, Gerald'
'Erker, Gerhard'
'Le Gendre, Pierre'

_publ_section_title
;
 Synthetic Endeavors toward Titanium Based Frustrated Lewis Pairs with
 Controlled Electronic and Steric Properties
;
_journal_name_full Organometallics
_journal_page_first 150513110717003
_journal_paper_doi 10.1021/acs.organomet.5b00250
_journal_year 2015
_chemical_formula_moiety 'C31 H42 Cl O P Ti'
_chemical_formula_sum 'C31 H42 Cl O P Ti'
_chemical_formula_weight 544.96
_space_group_crystal_system orthorhombic
_space_group_IT_number 61
_space_group_name_Hall '-P 2ac 2ab'
_space_group_name_H-M_alt 'P b c a'
_symmetry_space_group_name_Hall '-P 2ac 2ab'
_symmetry_space_group_name_H-M 'P b c a'
_atom_sites_solution_hydrogens geom
_atom_sites_solution_primary direct
_audit_creation_date 2014-12-19
_audit_creation_method
;
Olex2 1.2
(compiled 2014.11.28 svn.r3106 for OlexSys, GUI svn.r4959)
;
_cell_angle_alpha 90
_cell_angle_beta 90
_cell_angle_gamma 90
_cell_formula_units_Z 8
_cell_length_a 7.3650(6)
_cell_length_b 23.435(2)
_cell_length_c 32.712(3)
_cell_measurement_reflns_used 6442
_cell_measurement_temperature 115
_cell_measurement_theta_max 26.66
_cell_measurement_theta_min 2.55
_cell_volume 5646.1(8)
_computing_molecular_graphics 'Olex2 (Dolomanov et al., 2009)'
_computing_publication_material 'Olex2 (Dolomanov et al., 2009)'
_computing_structure_refinement 'XL (Sheldrick, 2008)'
_computing_structure_solution 'ShelXS (Sheldrick, 2008)'
_diffrn_ambient_temperature 115
_diffrn_detector 'CCD Plate'
_diffrn_detector_area_resol_mean 9
_diffrn_detector_type 'CCD area detector'
_diffrn_measured_fraction_theta_full 0.998
_diffrn_measured_fraction_theta_max 0.955
_diffrn_measurement_device '\k-geometry diffractometer'
_diffrn_measurement_device_type 'Nonius Kappa Apex II'
_diffrn_measurement_method '\f and \w scans'
_diffrn_radiation_collimation '0.6 mm'
_diffrn_radiation_monochromator graphite
_diffrn_radiation_probe x-ray
_diffrn_radiation_type MoK\a
_diffrn_radiation_wavelength 0.71073
_diffrn_reflns_av_R_equivalents 0.0661
_diffrn_reflns_av_unetI/netI 0.0545
_diffrn_reflns_laue_measured_fraction_full 0.998
_diffrn_reflns_laue_measured_fraction_max 0.955
_diffrn_reflns_limit_h_max 9
_diffrn_reflns_limit_h_min -7
_diffrn_reflns_limit_k_max 29
_diffrn_reflns_limit_k_min -28
_diffrn_reflns_limit_l_max 42
_diffrn_reflns_limit_l_min -40
_diffrn_reflns_number 36528
_diffrn_reflns_point_group_measured_fraction_full 0.998
_diffrn_reflns_point_group_measured_fraction_max 0.955
_diffrn_reflns_theta_full 25.242
_diffrn_reflns_theta_max 27.630
_diffrn_reflns_theta_min 2.965
_diffrn_source 'X-ray tube'
_diffrn_source_target Mo
_diffrn_source_type 'Siemens KFF Mo 2K-180'
_diffrn_standards_number 0
_exptl_absorpt_coefficient_mu 0.477
_exptl_absorpt_correction_T_max 0.7456
_exptl_absorpt_correction_T_min 0.6317
_exptl_absorpt_correction_type multi-scan
_exptl_absorpt_process_details
;
SADABS-2012/1 (Bruker,2012) was used for absorption correction.
wR2(int) was 0.0623 before and 0.0526 after correction.
The Ratio of minimum to maximum transmission is 0.8472.
The \l/2 correction factor is 0.0015.
;
_exptl_crystal_colour red
_exptl_crystal_colour_primary red
_exptl_crystal_density_diffrn 1.282
_exptl_crystal_description plate
_exptl_crystal_F_000 2320
_exptl_crystal_size_max 0.17
_exptl_crystal_size_mid 0.12
_exptl_crystal_size_min 0.04
_refine_diff_density_max 0.356
_refine_diff_density_min -0.338
_refine_diff_density_rms 0.069
_refine_ls_extinction_method none
_refine_ls_goodness_of_fit_ref 1.026
_refine_ls_hydrogen_treatment constr
_refine_ls_matrix_type full
_refine_ls_number_parameters 318
_refine_ls_number_reflns 6272
_refine_ls_number_restraints 0
_refine_ls_restrained_S_all 1.026
_refine_ls_R_factor_all 0.0725
_refine_ls_R_factor_gt 0.0383
_refine_ls_shift/su_max 0.001
_refine_ls_shift/su_mean 0.000
_refine_ls_structure_factor_coef Fsqd
_refine_ls_weighting_details 'w=1/[\s^2^(Fo^2^)+(0.0342P)^2^+2.6565P] where P=(Fo^2^+2Fc^2^)/3'
_refine_ls_weighting_scheme calc
_refine_ls_wR_factor_gt 0.0764
_refine_ls_wR_factor_ref 0.0864
_reflns_Friedel_coverage 0.000
_reflns_number_gt 4508
_reflns_number_total 6272
_reflns_threshold_expression 'I > 2\s(I)'
_cod_data_source_file om5b00250_si_003.cif
_cod_data_source_block 3a
_cod_original_cell_volume 5646.2(8)
_cod_database_code 4085751
_shelx_space_group_comment
;
The symmetry employed for this shelxl refinement is uniquely defined
by the following loop, which should always be used as a source of
symmetry information in preference to the above space-group names.
They are only intended as comments.
;
_shelx_estimated_absorpt_t_max 0.981
_shelx_estimated_absorpt_t_min 0.923
_olex2_refinement_description
;
1. Fixed Uiso
 At 1.2 times of:
  All C(H) groups, All C(H,H) groups
 At 1.5 times of:
  All C(H,H,H) groups
2.a Ternary CH refined with riding coordinates:
 C14(H14), C20(H20)
2.b Secondary CH2 refined with riding coordinates:
 C19(H19a,H19b), C15(H15a,H15b), C17(H17a,H17b), C25(H25a,H25b), C18(H18a,
 H18b), C16(H16a,H16b), C21(H21a,H21b), C22(H22a,H22b), C24(H24a,H24b),
 C23(H23a,H23b)
2.c Aromatic/amide H refined with riding coordinates:
 C2(H2), C31(H31), C27(H27), C7(H7), C30(H30), C5(H5), C29(H29), C28(H28),
 C4(H4), C3(H3), C6(H6), C10(H10), C8(H8), C9(H9)
2.d Idealised Me refined as rotating group:
 C13(H13a,H13b,H13c), C12(H12a,H12b,H12c)
;
_shelx_shelxl_version_number 2014/7
_olex2_submission_special_instructions 'No special instructions were received'

loop_
_space_group_symop_operation_xyz
'x, y, z'
'-x+1/2, -y, z+1/2'
'-x, y+1/2, -z+1/2'
'x+1/2, -y+1/2, -z'
'-x, -y, -z'
'x-1/2, y, -z-1/2'
'x, -y-1/2, z-1/2'
'-x-1/2, y-1/2, z'

loop_
_atom_site_label
_atom_site_type_symbol
_atom_site_fract_x
_atom_site_fract_y
_atom_site_fract_z
_atom_site_U_iso_or_equiv
_atom_site_adp_type
_atom_site_occupancy
_atom_site_site_symmetry_order
_atom_site_calc_flag
_atom_site_refinement_flags_posn
Ti Ti 0.41610(5) 0.62003(2) 0.16319(2) 0.01273(9) Uani 1 1 d .
Cl1 Cl 0.11299(6) 0.63288(2) 0.18953(2) 0.01751(12) Uani 1 1 d .
P P 0.86974(7) 0.46194(2) 0.13332(2) 0.01493(12) Uani 1 1 d .
O O 0.34519(18) 0.61264(5) 0.10794(4) 0.0166(3) Uani 1 1 d .
C26 C 0.2793(3) 0.64575(8) 0.07757(6) 0.0160(4) Uani 1 1 d .
C1 C 0.5831(3) 0.53131(8) 0.14867(6) 0.0134(4) Uani 1 1 d .
C14 C 0.9551(3) 0.42002(8) 0.08882(6) 0.0154(4) Uani 1 1 d .
H14 H 0.8513 0.3985 0.0765 0.018 Uiso 1 1 calc R
C20 C 0.7176(3) 0.40870(8) 0.15980(6) 0.0182(4) Uani 1 1 d .
H20 H 0.6063 0.4307 0.1675 0.022 Uiso 1 1 calc R
C2 C 0.3986(3) 0.51684(8) 0.15544(6) 0.0156(4) Uani 1 1 d .
H2 H 0.3190 0.5006 0.1358 0.019 Uiso 1 1 calc R
C31 C 0.1231(3) 0.67873(8) 0.08322(7) 0.0194(5) Uani 1 1 d .
H31 H 0.0631 0.6788 0.1089 0.023 Uiso 1 1 calc R
C27 C 0.3642(3) 0.64579(9) 0.03960(6) 0.0201(5) Uani 1 1 d .
H27 H 0.4690 0.6229 0.0352 0.024 Uiso 1 1 calc R
C19 C 1.0939(3) 0.37687(8) 0.10591(6) 0.0193(4) Uani 1 1 d .
H19A H 1.1978 0.3978 0.1179 0.023 Uiso 1 1 calc R
H19B H 1.0363 0.3543 0.1280 0.023 Uiso 1 1 calc R
C15 C 1.0486(3) 0.45473(8) 0.05514(6) 0.0190(5) Uani 1 1 d .
H15A H 0.9605 0.4819 0.0432 0.023 Uiso 1 1 calc R
H15B H 1.1493 0.4771 0.0672 0.023 Uiso 1 1 calc R
C13 C 0.8118(3) 0.56778(8) 0.09798(6) 0.0183(5) Uani 1 1 d .
H13A H 0.8915 0.5800 0.1203 0.027 Uiso 1 1 calc GR
H13B H 0.7302 0.5991 0.0905 0.027 Uiso 1 1 calc GR
H13C H 0.8856 0.5571 0.0742 0.027 Uiso 1 1 calc GR
C11 C 0.6991(3) 0.51606(8) 0.11191(6) 0.0143(4) Uani 1 1 d .
C7 C 0.6766(3) 0.67819(8) 0.16212(7) 0.0204(5) Uani 1 1 d .
H7 H 0.7881 0.6610 0.1542 0.025 Uiso 1 1 calc R
C17 C 1.2479(3) 0.36962(9) 0.03750(6) 0.0225(5) Uani 1 1 d .
H17A H 1.3632 0.3870 0.0469 0.027 Uiso 1 1 calc R
H17B H 1.2767 0.3428 0.0151 0.027 Uiso 1 1 calc R
C12 C 0.5811(3) 0.49351(9) 0.07688(6) 0.0188(4) Uani 1 1 d .
H12A H 0.6586 0.4837 0.0536 0.028 Uiso 1 1 calc GR
H12B H 0.4940 0.5230 0.0687 0.028 Uiso 1 1 calc GR
H12C H 0.5153 0.4595 0.0860 0.028 Uiso 1 1 calc GR
C30 C 0.0562(3) 0.71127(9) 0.05132(7) 0.0224(5) Uani 1 1 d .
H30 H -0.0507 0.7333 0.0552 0.027 Uiso 1 1 calc R
C5 C 0.6480(3) 0.55578(8) 0.18560(6) 0.0157(4) Uani 1 1 d .
H5 H 0.7671 0.5700 0.1901 0.019 Uiso 1 1 calc R
C25 C 0.6479(3) 0.35664(9) 0.13663(7) 0.0250(5) Uani 1 1 d .
H25A H 0.5859 0.3693 0.1114 0.030 Uiso 1 1 calc R
H25B H 0.7519 0.3323 0.1286 0.030 Uiso 1 1 calc R
C18 C 1.1625(3) 0.33673(9) 0.07274(6) 0.0228(5) Uani 1 1 d .
H18A H 1.0600 0.3136 0.0623 0.027 Uiso 1 1 calc R
H18B H 1.2535 0.3104 0.0846 0.027 Uiso 1 1 calc R
C29 C 0.1425(3) 0.71215(9) 0.01383(7) 0.0235(5) Uani 1 1 d .
H29 H 0.0969 0.7352 -0.0078 0.028 Uiso 1 1 calc R
C28 C 0.2961(3) 0.67916(9) 0.00811(7) 0.0243(5) Uani 1 1 d .
H28 H 0.3556 0.6794 -0.0177 0.029 Uiso 1 1 calc R
C4 C 0.5053(3) 0.55537(8) 0.21464(6) 0.0187(5) Uani 1 1 d .
H4 H 0.5115 0.5694 0.2418 0.022 Uiso 1 1 calc R
C3 C 0.3528(3) 0.53043(8) 0.19594(6) 0.0183(5) Uani 1 1 d .
H3 H 0.2385 0.5239 0.2085 0.022 Uiso 1 1 calc R
C16 C 1.1235(3) 0.41633(9) 0.02133(6) 0.0213(5) Uani 1 1 d .
H16A H 1.0207 0.3985 0.0066 0.026 Uiso 1 1 calc R
H16B H 1.1916 0.4400 0.0015 0.026 Uiso 1 1 calc R
C6 C 0.5525(3) 0.70497(9) 0.13612(7) 0.0222(5) Uani 1 1 d .
H6 H 0.5663 0.7101 0.1075 0.027 Uiso 1 1 calc R
C10 C 0.4060(3) 0.72264(9) 0.15941(8) 0.0294(6) Uani 1 1 d .
H10 H 0.3002 0.7412 0.1494 0.035 Uiso 1 1 calc R
C21 C 0.8031(3) 0.39076(10) 0.20050(6) 0.0260(5) Uani 1 1 d .
H21A H 0.9118 0.3670 0.1952 0.031 Uiso 1 1 calc R
H21B H 0.8424 0.4251 0.2157 0.031 Uiso 1 1 calc R
C22 C 0.6684(3) 0.35706(10) 0.22639(7) 0.0321(6) Uani 1 1 d .
H22A H 0.7288 0.3443 0.2518 0.039 Uiso 1 1 calc R
H22B H 0.5657 0.3821 0.2341 0.039 Uiso 1 1 calc R
C8 C 0.6073(3) 0.68109(9) 0.20219(7) 0.0263(5) Uani 1 1 d .
H8 H 0.6643 0.6669 0.2262 0.032 Uiso 1 1 calc R
C24 C 0.5165(3) 0.32190(10) 0.16243(8) 0.0329(6) Uani 1 1 d .
H24A H 0.4044 0.3444 0.1669 0.040 Uiso 1 1 calc R
H24B H 0.4830 0.2868 0.1474 0.040 Uiso 1 1 calc R
C9 C 0.4405(3) 0.70849(9) 0.20019(8) 0.0318(6) Uani 1 1 d .
H9 H 0.3630 0.7163 0.2227 0.038 Uiso 1 1 calc R
C23 C 0.5967(3) 0.30559(10) 0.20346(7) 0.0313(6) Uani 1 1 d .
H23A H 0.6968 0.2780 0.1992 0.038 Uiso 1 1 calc R
H23B H 0.5023 0.2866 0.2202 0.038 Uiso 1 1 calc R

loop_
_atom_site_aniso_label
_atom_site_aniso_U_11
_atom_site_aniso_U_22
_atom_site_aniso_U_33
_atom_site_aniso_U_23
_atom_site_aniso_U_13
_atom_site_aniso_U_12
Ti 0.01136(17) 0.01212(17) 0.01470(19) -0.00001(14) 0.00062(15) -0.00010(14)
Cl1 0.0122(2) 0.0203(3) 0.0200(3) 0.0009(2) 0.0021(2) 0.00099(19)
P 0.0131(3) 0.0149(3) 0.0168(3) 0.0003(2) -0.0003(2) 0.0011(2)
O 0.0189(7) 0.0146(7) 0.0164(8) 0.0026(6) -0.0001(6) 0.0001(6)
C26 0.0181(10) 0.0120(10) 0.0179(11) 0.0018(8) -0.0030(9) -0.0044(8)
C1 0.0141(10) 0.0084(9) 0.0176(10) 0.0016(8) -0.0008(8) 0.0008(8)
C14 0.0146(10) 0.0149(10) 0.0167(11) -0.0003(8) -0.0014(8) 0.0006(8)
C20 0.0184(10) 0.0164(10) 0.0197(11) 0.0046(9) 0.0031(9) 0.0036(8)
C2 0.0151(10) 0.0096(9) 0.0220(12) 0.0012(8) -0.0020(9) -0.0009(8)
C31 0.0180(11) 0.0191(11) 0.0210(12) 0.0023(9) 0.0016(9) -0.0022(9)
C27 0.0198(11) 0.0203(11) 0.0202(12) 0.0007(9) -0.0004(9) -0.0007(9)
C19 0.0186(11) 0.0190(10) 0.0202(11) 0.0012(9) 0.0001(9) 0.0038(9)
C15 0.0182(11) 0.0169(11) 0.0219(12) 0.0018(9) 0.0022(9) 0.0025(9)
C13 0.0199(11) 0.0153(10) 0.0197(11) 0.0006(9) 0.0029(9) -0.0003(8)
C11 0.0127(9) 0.0135(10) 0.0165(11) 0.0003(8) 0.0003(9) 0.0001(8)
C7 0.0130(10) 0.0139(10) 0.0344(13) -0.0032(9) -0.0013(10) -0.0029(8)
C17 0.0232(11) 0.0221(11) 0.0222(12) -0.0065(9) 0.0049(10) 0.0027(9)
C12 0.0173(10) 0.0206(11) 0.0186(11) -0.0008(9) -0.0011(9) 0.0030(9)
C30 0.0200(11) 0.0155(11) 0.0317(13) 0.0010(9) -0.0069(10) -0.0004(9)
C5 0.0146(10) 0.0134(10) 0.0192(11) 0.0015(8) -0.0030(9) 0.0016(8)
C25 0.0252(12) 0.0242(12) 0.0257(13) 0.0055(10) -0.0064(10) -0.0070(9)
C18 0.0254(12) 0.0184(11) 0.0244(12) -0.0005(9) 0.0017(10) 0.0068(9)
C29 0.0315(12) 0.0168(11) 0.0222(12) 0.0048(9) -0.0117(10) -0.0045(9)
C28 0.0304(13) 0.0242(12) 0.0181(12) 0.0039(9) -0.0018(10) -0.0061(10)
C4 0.0270(12) 0.0148(10) 0.0142(11) 0.0024(8) 0.0008(9) 0.0047(9)
C3 0.0196(11) 0.0126(10) 0.0227(12) 0.0051(9) 0.0075(9) 0.0031(8)
C16 0.0235(11) 0.0211(11) 0.0193(11) 0.0015(9) 0.0047(10) -0.0013(9)
C6 0.0243(11) 0.0177(11) 0.0248(12) 0.0053(9) -0.0034(10) -0.0096(9)
C10 0.0192(11) 0.0106(10) 0.0584(17) -0.0005(10) -0.0067(12) 0.0004(9)
C21 0.0327(13) 0.0262(12) 0.0191(12) 0.0033(10) -0.0006(10) -0.0012(10)
C22 0.0379(14) 0.0348(14) 0.0236(13) 0.0100(11) 0.0073(11) 0.0048(11)
C8 0.0387(14) 0.0164(11) 0.0237(13) 0.0005(9) -0.0119(11) -0.0126(10)
C24 0.0260(13) 0.0293(13) 0.0434(15) 0.0106(11) -0.0012(12) -0.0082(10)
C9 0.0314(13) 0.0232(12) 0.0409(15) -0.0184(11) 0.0177(12) -0.0141(10)
C23 0.0281(13) 0.0279(13) 0.0378(14) 0.0140(11) 0.0056(11) 0.0027(10)

loop_
_atom_type_symbol
_atom_type_description
_atom_type_scat_dispersion_real
_atom_type_scat_dispersion_imag
_atom_type_scat_source
C C 0.0033 0.0016 'International Tables Vol C Tables 4.2.6.8 and 6.1.1.4'
H H 0.0000 0.0000 'International Tables Vol C Tables 4.2.6.8 and 6.1.1.4'
Cl Cl 0.1484 0.1585 'International Tables Vol C Tables 4.2.6.8 and 6.1.1.4'
O O 0.0106 0.0060 'International Tables Vol C Tables 4.2.6.8 and 6.1.1.4'
P P 0.1023 0.0942 'International Tables Vol C Tables 4.2.6.8 and 6.1.1.4'
Ti Ti 0.2776 0.4457 'International Tables Vol C Tables 4.2.6.8 and 6.1.1.4'

loop_
_geom_angle_atom_site_label_1
_geom_angle_atom_site_label_2
_geom_angle_atom_site_label_3
_geom_angle
Cl1 Ti C1 129.55(5)
Cl1 Ti C2 96.44(5)
O Ti Cl1 95.59(4)
O Ti C1 82.88(6)
O Ti C2 78.15(6)
O Ti C7 105.33(7)
O Ti C5 115.65(6)
O Ti C4 134.50(7)
O Ti C3 107.02(7)
O Ti C6 80.73(7)
O Ti C10 91.94(7)
O Ti C8 137.05(7)
O Ti C9 125.50(8)
C2 Ti C1 33.65(6)
C7 Ti Cl1 133.44(5)
C7 Ti C1 94.53(7)
C7 Ti C2 128.07(7)
C7 Ti C5 77.69(7)
C7 Ti C4 98.94(8)
C7 Ti C3 132.12(7)
C7 Ti C6 34.18(7)
C7 Ti C10 56.39(7)
C7 Ti C8 34.62(8)
C7 Ti C9 56.49(7)
C5 Ti Cl1 129.05(5)
C5 Ti C1 33.99(6)
C5 Ti C2 56.26(7)
C5 Ti C3 56.76(7)
C5 Ti C6 109.65(7)
C5 Ti C10 131.77(7)
C5 Ti C9 109.54(8)
C4 Ti Cl1 94.77(5)
C4 Ti C1 57.03(7)
C4 Ti C2 56.69(7)
C4 Ti C5 34.69(7)
C4 Ti C3 34.34(7)
C4 Ti C6 132.83(7)
C4 Ti C10 133.36(8)
C4 Ti C8 80.71(8)
C4 Ti C9 100.00(8)
C3 Ti Cl1 76.72(5)
C3 Ti C1 56.28(7)
C3 Ti C2 33.72(7)
C3 Ti C10 152.77(8)
C3 Ti C9 122.88(8)
C6 Ti Cl1 114.58(6)
C6 Ti C1 114.85(7)
C6 Ti C2 143.88(7)
C6 Ti C3 166.11(7)
C6 Ti C10 33.47(7)
C6 Ti C9 55.93(8)
C10 Ti Cl1 82.25(6)
C10 Ti C1 148.06(7)
C10 Ti C2 169.87(8)
C8 Ti Cl1 106.33(6)
C8 Ti C1 108.41(7)
C8 Ti C2 133.20(7)
C8 Ti C5 77.96(7)
C8 Ti C3 113.66(7)
C8 Ti C6 56.70(8)
C8 Ti C10 56.32(8)
C8 Ti C9 33.70(8)
C9 Ti Cl1 77.41(6)
C9 Ti C1 141.90(8)
C9 Ti C2 155.72(8)
C9 Ti C10 33.75(8)
C14 P C20 102.12(9)
C14 P C11 106.51(9)
C20 P C11 102.46(9)
C26 O Ti 138.61(12)
O C26 C31 121.07(18)
O C26 C27 119.69(18)
C27 C26 C31 119.20(19)
C2 C1 Ti 72.13(11)
C2 C1 C11 127.37(18)
C2 C1 C5 106.65(17)
C11 C1 Ti 129.26(13)
C5 C1 Ti 70.32(11)
C5 C1 C11 125.40(17)
P C14 H14 108.8
C19 C14 P 106.59(13)
C19 C14 H14 108.8
C15 C14 P 115.64(14)
C15 C14 H14 108.8
C15 C14 C19 108.10(16)
P C20 H20 105.1
C25 C20 P 120.05(15)
C25 C20 H20 105.1
C25 C20 C21 110.53(17)
C21 C20 P 109.65(14)
C21 C20 H20 105.1
Ti C2 H2 120.1
C1 C2 Ti 74.21(11)
C1 C2 H2 125.6
C3 C2 Ti 71.89(11)
C3 C2 C1 108.86(18)
C3 C2 H2 125.6
C26 C31 H31 120.1
C30 C31 C26 119.9(2)
C30 C31 H31 120.1
C26 C27 H27 120.0
C28 C27 C26 120.0(2)
C28 C27 H27 120.0
C14 C19 H19A 109.3
C14 C19 H19B 109.3
H19A C19 H19B 108.0
C18 C19 C14 111.50(17)
C18 C19 H19A 109.3
C18 C19 H19B 109.3
C14 C15 H15A 109.3
C14 C15 H15B 109.3
H15A C15 H15B 107.9
C16 C15 C14 111.69(16)
C16 C15 H15A 109.3
C16 C15 H15B 109.3
H13A C13 H13B 109.5
H13A C13 H13C 109.5
H13B C13 H13C 109.5
C11 C13 H13A 109.5
C11 C13 H13B 109.5
C11 C13 H13C 109.5
C1 C11 P 103.62(13)
C1 C11 C13 110.68(15)
C1 C11 C12 110.77(16)
C13 C11 P 106.00(13)
C12 C11 P 114.61(13)
C12 C11 C13 110.87(16)
Ti C7 H7 117.6
C6 C7 Ti 74.69(12)
C6 C7 H7 126.0
C6 C7 C8 107.92(19)
C8 C7 Ti 73.66(12)
C8 C7 H7 126.0
H17A C17 H17B 107.9
C18 C17 H17A 109.2
C18 C17 H17B 109.2
C16 C17 H17A 109.2
C16 C17 H17B 109.2
C16 C17 C18 112.21(17)
C11 C12 H12A 109.5
C11 C12 H12B 109.5
C11 C12 H12C 109.5
H12A C12 H12B 109.5
H12A C12 H12C 109.5
H12B C12 H12C 109.5
C31 C30 H30 119.5
C29 C30 C31 120.9(2)
C29 C30 H30 119.5
Ti C5 H5 119.0
C1 C5 Ti 75.69(11)
C1 C5 H5 125.7
C4 C5 Ti 71.34(11)
C4 C5 C1 108.53(18)
C4 C5 H5 125.7
C20 C25 H25A 109.3
C20 C25 H25B 109.3
H25A C25 H25B 108.0
C24 C25 C20 111.53(19)
C24 C25 H25A 109.3
C24 C25 H25B 109.3
C19 C18 C17 111.34(17)
C19 C18 H18A 109.4
C19 C18 H18B 109.4
C17 C18 H18A 109.4
C17 C18 H18B 109.4
H18A C18 H18B 108.0
C30 C29 H29 120.4
C30 C29 C28 119.2(2)
C28 C29 H29 120.4
C27 C28 H28 119.6
C29 C28 C27 120.7(2)
C29 C28 H28 119.6
Ti C4 H4 117.3
C5 C4 Ti 73.97(11)
C5 C4 H4 126.2
C3 C4 Ti 74.57(11)
C3 C4 C5 107.67(18)
C3 C4 H4 126.2
Ti C3 H3 120.4
C2 C3 Ti 74.39(11)
C2 C3 C4 108.25(18)
C2 C3 H3 125.9
C4 C3 Ti 71.08(11)
C4 C3 H3 125.9
C15 C16 H16A 109.0
C15 C16 H16B 109.0
C17 C16 C15 112.89(17)
C17 C16 H16A 109.0
C17 C16 H16B 109.0
H16A C16 H16B 107.8
Ti C6 H6 121.0
C7 C6 Ti 71.14(11)
C7 C6 H6 126.0
C10 C6 Ti 73.66(12)
C10 C6 C7 108.0(2)
C10 C6 H6 126.0
Ti C10 H10 120.0
C6 C10 Ti 72.87(12)
C6 C10 H10 125.9
C6 C10 C9 108.2(2)
C9 C10 Ti 73.06(12)
C9 C10 H10 125.9
C20 C21 H21A 109.5
C20 C21 H21B 109.5
H21A C21 H21B 108.0
C22 C21 C20 110.94(19)
C22 C21 H21A 109.5
C22 C21 H21B 109.5
C21 C22 H22A 109.4
C21 C22 H22B 109.4
H22A C22 H22B 108.0
C23 C22 C21 111.35(19)
C23 C22 H22A 109.4
C23 C22 H22B 109.4
Ti C8 H8 119.6
C7 C8 Ti 71.72(12)
C7 C8 H8 126.3
C9 C8 Ti 74.27(13)
C9 C8 C7 107.4(2)
C9 C8 H8 126.3
C25 C24 H24A 109.1
C25 C24 H24B 109.1
H24A C24 H24B 107.9
C23 C24 C25 112.27(19)
C23 C24 H24A 109.1
C23 C24 H24B 109.1
Ti C9 H9 120.7
C10 C9 Ti 73.19(12)
C10 C9 H9 125.8
C8 C9 Ti 72.03(12)
C8 C9 C10 108.4(2)
C8 C9 H9 125.8
C22 C23 H23A 109.2
C22 C23 H23B 109.2
C24 C23 C22 111.93(19)
C24 C23 H23A 109.2
C24 C23 H23B 109.2
H23A C23 H23B 107.9

loop_
_geom_bond_atom_site_label_1
_geom_bond_atom_site_label_2
_geom_bond_distance
Ti Cl1 2.4119(6)
Ti O 1.8891(14)
Ti C1 2.4618(19)
Ti C2 2.4349(19)
Ti C7 2.354(2)
Ti C5 2.3923(19)
Ti C4 2.358(2)
Ti C3 2.4030(19)
Ti C6 2.399(2)
Ti C10 2.409(2)
Ti C8 2.379(2)
Ti C9 2.407(2)
P C14 1.865(2)
P C20 1.887(2)
P C11 1.918(2)
O C26 1.351(2)
C26 C31 1.398(3)
C26 C27 1.391(3)
C1 C2 1.418(3)
C1 C11 1.518(3)
C1 C5 1.420(3)
C14 H14 1.0000
C14 C19 1.543(3)
C14 C15 1.533(3)
C20 H20 1.0000
C20 C25 1.525(3)
C20 C21 1.532(3)
C2 H2 0.9500
C2 C3 1.404(3)
C31 H31 0.9500
C31 C30 1.383(3)
C27 H27 0.9500
C27 C28 1.387(3)
C19 H19A 0.9900
C19 H19B 0.9900
C19 C18 1.522(3)
C15 H15A 0.9900
C15 H15B 0.9900
C15 C16 1.529(3)
C13 H13A 0.9800
C13 H13B 0.9800
C13 H13C 0.9800
C13 C11 1.538(3)
C11 C12 1.532(3)
C7 H7 0.9500
C7 C6 1.397(3)
C7 C8 1.408(3)
C17 H17A 0.9900
C17 H17B 0.9900
C17 C18 1.523(3)
C17 C16 1.523(3)
C12 H12A 0.9800
C12 H12B 0.9800
C12 H12C 0.9800
C30 H30 0.9500
C30 C29 1.382(3)
C5 H5 0.9500
C5 C4 1.417(3)
C25 H25A 0.9900
C25 H25B 0.9900
C25 C24 1.520(3)
C18 H18A 0.9900
C18 H18B 0.9900
C29 H29 0.9500
C29 C28 1.383(3)
C28 H28 0.9500
C4 H4 0.9500
C4 C3 1.406(3)
C3 H3 0.9500
C16 H16A 0.9900
C16 H16B 0.9900
C6 H6 0.9500
C6 C10 1.384(3)
C10 H10 0.9500
C10 C9 1.398(3)
C21 H21A 0.9900
C21 H21B 0.9900
C21 C22 1.525(3)
C22 H22A 0.9900
C22 H22B 0.9900
C22 C23 1.516(3)
C8 H8 0.9500
C8 C9 1.388(3)
C24 H24A 0.9900
C24 H24B 0.9900
C24 C23 1.515(3)
C9 H9 0.9500
C23 H23A 0.9900
C23 H23B 0.9900

loop_
_geom_torsion_atom_site_label_1
_geom_torsion_atom_site_label_2
_geom_torsion_atom_site_label_3
_geom_torsion_atom_site_label_4
_geom_torsion
Ti O C26 C31 -53.5(3)
Ti O C26 C27 128.60(18)
Ti C1 C2 C3 -64.03(13)
Ti C1 C11 P 152.33(11)
Ti C1 C11 C13 39.1(2)
Ti C1 C11 C12 -84.30(19)
Ti C1 C5 C4 64.30(13)
Ti C2 C3 C4 -63.47(14)
Ti C7 C6 C10 64.92(14)
Ti C7 C8 C9 -66.25(14)
Ti C5 C4 C3 67.54(14)
Ti C4 C3 C2 65.63(13)
Ti C6 C10 C9 65.03(15)
Ti C10 C9 C8 63.88(15)
Ti C8 C9 C10 -64.63(15)
Cl1 Ti O C26 70.96(19)
P C14 C19 C18 175.47(14)
P C14 C15 C16 176.64(14)
P C20 C25 C24 -175.60(15)
P C20 C21 C22 168.96(15)
O C26 C31 C30 -178.54(18)
O C26 C27 C28 179.24(18)
C26 C31 C30 C29 -0.6(3)
C26 C27 C28 C29 -0.8(3)
C1 Ti O C26 -159.81(19)
C1 C2 C3 Ti 65.53(13)
C1 C2 C3 C4 2.1(2)
C1 C5 C4 Ti -67.15(13)
C1 C5 C4 C3 0.4(2)
C14 P C20 C25 -18.91(18)
C14 P C20 C21 110.64(15)
C14 C19 C18 C17 57.5(2)
C14 C15 C16 C17 -53.9(2)
C20 P C14 C19 -73.48(15)
C20 P C14 C15 166.35(15)
C20 C25 C24 C23 -53.8(3)
C20 C21 C22 C23 56.1(3)
C2 Ti O C26 166.4(2)
C2 C1 C11 P -110.46(19)
C2 C1 C11 C13 136.31(19)
C2 C1 C11 C12 12.9(3)
C2 C1 C5 Ti -63.44(13)
C2 C1 C5 C4 0.9(2)
C31 C26 C27 C28 1.3(3)
C31 C30 C29 C28 1.2(3)
C27 C26 C31 C30 -0.6(3)
C19 C14 C15 C16 57.3(2)
C15 C14 C19 C18 -59.6(2)
C11 P C14 C19 179.43(13)
C11 P C14 C15 59.27(16)
C11 P C20 C25 91.28(17)
C11 P C20 C21 -139.17(15)
C11 C1 C2 Ti -126.19(19)
C11 C1 C2 C3 169.78(18)
C11 C1 C5 Ti 124.78(18)
C11 C1 C5 C4 -170.93(17)
C7 Ti O C26 -67.04(19)
C7 C6 C10 Ti -63.28(14)
C7 C6 C10 C9 1.8(2)
C7 C8 C9 Ti 64.54(14)
C7 C8 C9 C10 -0.1(2)
C30 C29 C28 C27 -0.5(3)
C5 Ti O C26 -150.52(18)
C5 C1 C2 Ti 62.24(13)
C5 C1 C2 C3 -1.8(2)
C5 C1 C11 P 59.6(2)
C5 C1 C11 C13 -53.6(2)
C5 C1 C11 C12 -177.01(18)
C5 C4 C3 Ti -67.13(13)
C5 C4 C3 C2 -1.5(2)
C25 C20 C21 C22 -56.5(2)
C25 C24 C23 C22 53.1(3)
C18 C17 C16 C15 50.2(2)
C4 Ti O C26 173.27(17)
C3 Ti O C26 148.75(18)
C16 C17 C18 C19 -51.7(2)
C6 Ti O C26 -43.09(19)
C6 C7 C8 Ti 67.41(14)
C6 C7 C8 C9 1.2(2)
C6 C10 C9 Ti -64.90(15)
C6 C10 C9 C8 -1.0(2)
C10 Ti O C26 -11.44(19)
C21 C20 C25 C24 55.2(2)
C21 C22 C23 C24 -54.2(3)
C8 Ti O C26 -50.4(2)
C8 C7 C6 Ti -66.73(14)
C8 C7 C6 C10 -1.8(2)
C9 Ti O C26 -7.6(2)
